data_7708727
loop_
_publ_author_name
'P\'o\/lrolniczak, Aleksandra'
'Sobczak, Szymon'
'Nikolayenko, Varvara'
'Barbour, Len'
'Katrusiak, Andrzej'

_publ_section_title
;
 Solvent-controlled elongation and mechanochemical strain in a
 metal-organic framework
;
_journal_name_full 'Dalton Transactions'
_journal_paper_doi 10.1039/D1DT01937F
_journal_year 2021
_chemical_formula_moiety 'C39 H24 F6 N2 O4 S2 Zn'
_chemical_formula_sum 'C39 H24 F6 N2 O4 S2 Zn'
_chemical_formula_weight 828.09
_chemical_name_common DMOF
_chemical_name_systematic 1,2-bis(2-ethyl-5-phenyl-3-thienyl)perfluorocyclopentene
_space_group_crystal_system orthorhombic
_space_group_IT_number 19
_space_group_name_Hall 'P 2ac 2ab'
_space_group_name_H-M_alt 'P 21 21 21'
_atom_sites_solution_hydrogens geom
_atom_sites_solution_primary direct
_audit_creation_date 2018-12-04
_audit_creation_method
;
Olex2 1.2
(compiled 2018.05.29 svn.r3508 for OlexSys, GUI svn.r5506)
;
_audit_update_record
;
2019-09-30 deposited with the CCDC.	2021-11-02 downloaded from the CCDC.
;
_cell_angle_alpha 90
_cell_angle_beta 90
_cell_angle_gamma 90
_cell_formula_units_Z 4
_cell_length_a 6.730(2)
_cell_length_b 25.256(15)
_cell_length_c 28.79(4)
_cell_measurement_reflns_used 580
_cell_measurement_temperature 293(2)
_cell_measurement_theta_max 25.7310
_cell_measurement_theta_min 3.9510
_cell_volume 4894(8)
_computing_cell_refinement 'CrysAlisPro 1.171.39.43a (Rigaku OD, 2018)'
_computing_data_collection 'CrysAlisPro 1.171.39.43a (Rigaku OD, 2018)'
_computing_data_reduction 'CrysAlisPro 1.171.39.43a (Rigaku OD, 2018)'
_computing_molecular_graphics 'Olex2 (Dolomanov et al., 2009)'
_computing_publication_material 'Olex2 (Dolomanov et al., 2009)'
_computing_structure_refinement 'ShelXL (Sheldrick, 2015)'
_computing_structure_solution 'ShelXS (Sheldrick, 2008)'
_diffrn_ambient_temperature 293(2)
_diffrn_detector 'CCD plate'
_diffrn_detector_area_resol_mean 16.2413
_diffrn_detector_type Eos
_diffrn_measured_fraction_theta_full 0.227
_diffrn_measured_fraction_theta_max 0.647
_diffrn_measurement_details
;
List of Runs (angles in degrees, time in seconds):

  # Type    Start    End  Width  t~exp~   \w     \q     \k     \f   Frames
#--------------------------------------------------------------------------
  1  \f    -35.00  19.75   0.75   30.00   0.00 -30.00   0.00    --    73
  2  \f    140.00 200.00   0.75   30.00   0.00 -30.00   0.00    --    80
  3  \f    160.00 217.00   0.75   30.00   0.00  30.00   0.00    --    76
  4  \f    -20.00  34.75   0.75   30.00   0.00  30.00   0.00    --    73
  5  \w    -24.00  24.00   0.75   30.00    --   30.00  39.46 -12.90   64
  6  \w    -24.00  24.00   0.75   30.00    --   30.00  39.46 167.10   64
  7  \w    -50.00  10.00   0.75   30.00    --  -30.00  39.46 167.10   80
  8  \w    -50.00  10.00   0.75   30.00    --  -30.00  39.46 -12.90   80
  9  \w    -64.00  -8.50   0.75   30.00    --  -30.00  81.40 -28.90   74
 10  \w    -64.00  -8.50   0.75   30.00    --  -30.00  81.40 151.10   74
 11  \w    -19.00   8.00   0.75   30.00    --   30.00  81.40 151.10   36
 12  \w    -19.00   8.00   0.75   30.00    --   30.00  81.40 -28.90   36
 13  \w    -43.00 -21.25   0.75   30.00    --   30.00 134.60 -56.90   29
 14  \w    -43.00 -21.25   0.75   30.00    --   30.00 134.60 123.10   29
 15  \w    -90.00 -36.00   0.75   30.00    --  -30.00 134.60 123.10   72
 16  \w    -90.00 -36.00   0.75   30.00    --  -30.00 134.60 -56.90   72
;
_diffrn_measurement_device 'four-circle diffractometer'
_diffrn_measurement_device_type 'Xcalibur, Eos'
_diffrn_measurement_method '\w and \f scans'
_diffrn_orient_matrix_type 'CrysAlisPro convention (1999,Acta A55,543-557)'
_diffrn_orient_matrix_UB_11 0.0095136000
_diffrn_orient_matrix_UB_12 -0.0140775000
_diffrn_orient_matrix_UB_13 0.0211885000
_diffrn_orient_matrix_UB_21 0.0564285000
_diffrn_orient_matrix_UB_22 -0.0197367000
_diffrn_orient_matrix_UB_23 -0.0115277000
_diffrn_orient_matrix_UB_31 0.0884556000
_diffrn_orient_matrix_UB_32 0.0141066000
_diffrn_orient_matrix_UB_33 0.0051612000
_diffrn_radiation_monochromator graphite
_diffrn_radiation_probe x-ray
_diffrn_radiation_type MoK\a
_diffrn_radiation_wavelength 0.71073
_diffrn_reflns_av_R_equivalents 0.4867
_diffrn_reflns_av_unetI/netI 0.2520
_diffrn_reflns_Laue_measured_fraction_full 0.227
_diffrn_reflns_Laue_measured_fraction_max 0.647
_diffrn_reflns_limit_h_max 5
_diffrn_reflns_limit_h_min -5
_diffrn_reflns_limit_k_max 20
_diffrn_reflns_limit_k_min -20
_diffrn_reflns_limit_l_max 17
_diffrn_reflns_limit_l_min -17
_diffrn_reflns_number 14627
_diffrn_reflns_point_group_measured_fraction_full 0.224
_diffrn_reflns_point_group_measured_fraction_max 0.671
_diffrn_reflns_theta_full 25.242
_diffrn_reflns_theta_max 17.220
_diffrn_reflns_theta_min 4.127
_diffrn_source 'fine-focus sealed X-ray tube'
_diffrn_source_type 'Enhance (Mo) X-ray Source'
_exptl_absorpt_coefficient_mu 0.643
_exptl_absorpt_correction_T_max 1.00000
_exptl_absorpt_correction_T_min 0.42048
_exptl_absorpt_correction_type multi-scan
_exptl_absorpt_process_details
;
CrysAlisPro 1.171.39.43a (Rigaku Oxford Diffraction, 2018)
Empirical absorption correction using spherical harmonics,
 implemented in SCALE3 ABSPACK scaling algorithm.
;
_exptl_crystal_colour 'clear light pink'
_exptl_crystal_colour_lustre clear
_exptl_crystal_colour_modifier light
_exptl_crystal_colour_primary pink
_exptl_crystal_density_diffrn 1.124
_exptl_crystal_description plate
_exptl_crystal_F_000 1680
_exptl_crystal_size_max 0.308
_exptl_crystal_size_mid 0.216
_exptl_crystal_size_min 0.122
_refine_diff_density_max 0.231
_refine_diff_density_min -0.200
_refine_diff_density_rms 0.045
_refine_ls_abs_structure_details
;
 Flack x determined using 203 quotients [(I+)-(I-)]/[(I+)+(I-)]
 (Parsons and Flack (2004), Acta Cryst. A60, s61).
;
_refine_ls_abs_structure_Flack 0.08(8)
_refine_ls_extinction_method none
_refine_ls_goodness_of_fit_ref 1.028
_refine_ls_hydrogen_treatment constr
_refine_ls_matrix_type full
_refine_ls_number_parameters 414
_refine_ls_number_reflns 1987
_refine_ls_number_restraints 611
_refine_ls_restrained_S_all 0.914
_refine_ls_R_factor_all 0.2405
_refine_ls_R_factor_gt 0.1161
_refine_ls_shift/su_max 0.000
_refine_ls_shift/su_mean 0.000
_refine_ls_structure_factor_coef Fsqd
_refine_ls_weighting_details
;
 w=1/[\s^2^(Fo^2^)+(0.1691P)^2^+11.3724P]
 where P=(Fo^2^+2Fc^2^)/3
;
_refine_ls_weighting_scheme calc
_refine_ls_wR_factor_gt 0.2770
_refine_ls_wR_factor_ref 0.3690
_reflns_Friedel_coverage 0.741
_reflns_Friedel_fraction_full 0.221
_reflns_Friedel_fraction_max 0.706
_reflns_number_gt 794
_reflns_number_total 1987
_reflns_threshold_expression 'I > 2\s(I)'
_cod_data_source_file d1dt01937f2.cif
_cod_data_source_block DMOF_0_80_GPa_Gly
_cod_original_cell_volume 4893(7)
_cod_database_code 7708727
_shelx_shelxl_version_number 2017/1
_shelx_space_group_comment
;
The symmetry employed for this shelxl refinement is uniquely defined
by the following loop, which should always be used as a source of
symmetry information in preference to the above space-group names.
They are only intended as comments.
;

loop_
_space_group_symop_operation_xyz
'x, y, z'
'-x+1/2, -y, z+1/2'
'x+1/2, -y+1/2, -z'
'-x, y+1/2, -z+1/2'

loop_
_atom_site_label
_atom_site_type_symbol
_atom_site_fract_x
_atom_site_fract_y
_atom_site_fract_z
_atom_site_U_iso_or_equiv
_atom_site_adp_type
_atom_site_occupancy
_atom_site_site_symmetry_order
_atom_site_calc_flag
_atom_site_refinement_flags_posn
_atom_site_refinement_flags_adp
_atom_site_refinement_flags_occupancy
_atom_site_disorder_assembly
_atom_site_disorder_group
Zn1 Zn 0.4137(12) 0.4515(3) 0.2572(5) 0.203(6) Uani 1 1 d . U . . .
S2 S -0.024(3) 0.4900(7) 0.6247(11) 0.202(12) Uani 1 1 d . U . . .
C18 C -0.190(5) 0.4625(14) 0.643(2) 0.23(4) Uani 1 1 d DG U . . .
C17 C -0.157(8) 0.4074(12) 0.637(3) 0.22(4) Uani 1 1 d G U . . .
H17 H -0.2419 0.3803 0.6465 0.267 Uiso 1 1 calc R . . . .
C16 C 0.029(8) 0.4008(9) 0.615(3) 0.183(19) Uani 1 1 d DG U . . .
C19 C 0.111(5) 0.4519(14) 0.607(2) 0.23(4) Uani 1 1 d DG U . . .
S1 S -0.166(3) 0.3791(7) 0.4640(9) 0.193(9) Uani 1 1 d D U . . .
C9 C -0.156(4) 0.3572(13) 0.5094(9) 0.158(16) Uani 1 1 d DG U . . .
C8 C 0.042(5) 0.3401(14) 0.5173(13) 0.170(15) Uani 1 1 d DG U . . .
C7 C 0.154(3) 0.3513(14) 0.4767(18) 0.170(18) Uani 1 1 d G U . . .
H7 H 0.2886 0.3442 0.4725 0.204 Uiso 1 1 calc R . . . .
C6 C 0.026(4) 0.3755(14) 0.4438(13) 0.19(2) Uani 1 1 d DG U . . .
O1 O 0.554(6) 0.5207(16) 0.263(3) 0.210(17) Uani 1 1 d . U . . .
N2 N -0.678(6) 0.5207(19) 0.7238(19) 0.19(3) Uani 1 1 d . U . . .
C23 C -0.672(5) 0.4665(18) 0.716(2) 0.19(3) Uani 1 1 d G U . . .
H23 H -0.7747 0.4450 0.7260 0.229 Uiso 1 1 calc R . . . .
C22 C -0.513(7) 0.4445(12) 0.692(2) 0.15(2) Uani 1 1 d G U . . .
H22 H -0.5087 0.4083 0.6862 0.181 Uiso 1 1 calc R . . . .
C21 C -0.359(5) 0.4768(19) 0.6760(19) 0.15(2) Uani 1 1 d DG U . . .
C25 C -0.365(6) 0.5310(17) 0.684(2) 0.17(3) Uani 1 1 d G U . . .
H25 H -0.2623 0.5525 0.6738 0.210 Uiso 1 1 calc R . . . .
C24 C -0.524(7) 0.5530(12) 0.708(2) 0.22(4) Uani 1 1 d G U . . .
H24 H -0.5283 0.5892 0.7137 0.265 Uiso 1 1 calc R . . . .
C26 C 0.669(10) 0.526(2) 0.302(4) 0.184(17) Uani 1 1 d D U . . .
C32 C 0.955(7) 0.5785(16) 0.313(2) 0.19(2) Uani 1 1 d . U . . .
H32 H 0.9977 0.5498 0.3303 0.226 Uiso 1 1 calc R . . . .
C31 C 1.072(5) 0.624(2) 0.3098(19) 0.19(2) Uani 1 1 d G U . . .
H31 H 1.1927 0.6254 0.3255 0.224 Uiso 1 1 calc R . . . .
C30 C 1.009(7) 0.6667(14) 0.283(2) 0.18(2) Uani 1 1 d DG U . . .
C29 C 0.828(7) 0.6644(15) 0.260(2) 0.18(2) Uani 1 1 d G U . . .
H29 H 0.7858 0.6931 0.2424 0.214 Uiso 1 1 calc R . . . .
C28 C 0.711(5) 0.6191(19) 0.263(2) 0.20(2) Uani 1 1 d G U . . .
H28 H 0.5908 0.6175 0.2472 0.244 Uiso 1 1 calc R . . . .
C27 C 0.775(6) 0.5762(14) 0.289(2) 0.191(19) Uani 1 1 d DG U . . .
C1 C 0.423(4) 0.3924(14) 0.3478(16) 0.162(17) Uani 1 1 d . U . . .
H1 H 0.5552 0.3870 0.3396 0.195 Uiso 1 1 calc R . . . .
N1 N 0.296(7) 0.4185(15) 0.3174(13) 0.205(19) Uani 1 1 d G U . . .
C5 C 0.098(6) 0.4266(14) 0.3295(18) 0.17(2) Uani 1 1 d G U . . .
H5 H 0.0132 0.4441 0.3092 0.209 Uiso 1 1 calc R . . . .
C4 C 0.028(4) 0.4086(15) 0.372(2) 0.18(2) Uani 1 1 d G U . . .
H4 H -0.1043 0.4140 0.3802 0.214 Uiso 1 1 calc R . . . .
C3 C 0.155(7) 0.3826(16) 0.4025(13) 0.171(19) Uani 1 1 d DG U . . .
C2 C 0.353(6) 0.3745(14) 0.3903(14) 0.18(2) Uani 1 1 d G U . . .
H2 H 0.4377 0.3570 0.4107 0.218 Uiso 1 1 calc R . . . .
C39 C 1.325(7) 0.7136(14) 0.294(2) 0.15(2) Uani 1 1 d . U . . .
H39 H 1.3749 0.6818 0.3054 0.185 Uiso 1 1 calc R . . . .
C38 C 1.447(4) 0.758(2) 0.292(2) 0.17(2) Uani 1 1 d G U . . .
H38 H 1.5783 0.7558 0.3018 0.204 Uiso 1 1 calc R . . . .
C36 C 1.372(6) 0.8056(15) 0.275(2) 0.17(2) Uani 1 1 d DG U . . .
C35 C 1.175(7) 0.8089(14) 0.261(2) 0.18(2) Uani 1 1 d G U . . .
H35 H 1.1253 0.8408 0.2498 0.215 Uiso 1 1 calc R . . . .
C34 C 1.053(5) 0.765(2) 0.263(2) 0.18(2) Uani 1 1 d G U . . .
H34 H 0.9219 0.7668 0.2534 0.219 Uiso 1 1 calc R . . . .
C33 C 1.128(6) 0.7169(15) 0.280(2) 0.16(2) Uani 1 1 d DG U . . .
O2 O 0.735(6) 0.4879(19) 0.326(2) 0.196(19) Uani 1 1 d . U . . .
C11 C 0.125(7) 0.3193(13) 0.5633(11) 0.185(14) Uani 1 1 d D U . . .
C15 C 0.100(7) 0.3451(12) 0.6067(12) 0.198(15) Uani 1 1 d DG U . . .
C14 C 0.174(10) 0.3112(19) 0.6420(11) 0.228(14) Uani 1 1 d G U . . .
C13 C 0.246(8) 0.2644(16) 0.6203(15) 0.226(13) Uani 1 1 d G U . . .
C12 C 0.216(8) 0.2694(14) 0.5717(14) 0.209(13) Uani 1 1 d DG U . . .
F2 F 0.081(5) 0.2262(13) 0.5599(18) 0.202(15) Uani 1 1 d . U . . .
F1 F 0.355(5) 0.2551(12) 0.5398(17) 0.198(14) Uani 1 1 d . U . . .
F3 F 0.465(6) 0.2605(16) 0.623(2) 0.238(16) Uani 1 1 d . U . . .
F6 F 0.039(7) 0.2811(15) 0.680(2) 0.245(16) Uani 1 1 d . U . . .
C20 C 0.286(7) 0.443(2) 0.575(2) 0.18(3) Uani 1 1 d D U . . .
H20A H 0.3585 0.4126 0.5852 0.270 Uiso 1 1 calc GR . . . .
H20B H 0.3715 0.4738 0.5765 0.270 Uiso 1 1 calc GR . . . .
H20C H 0.2399 0.4383 0.5441 0.270 Uiso 1 1 calc GR . . . .
C10 C -0.323(7) 0.351(3) 0.5431(19) 0.23(3) Uani 1 1 d D U . . .
H10A H -0.2707 0.3440 0.5735 0.350 Uiso 1 1 calc GR . . . .
H10B H -0.4062 0.3220 0.5337 0.350 Uiso 1 1 calc GR . . . .
H10C H -0.4007 0.3829 0.5439 0.350 Uiso 1 1 calc GR . . . .
F5 F 0.287(6) 0.3170(17) 0.687(2) 0.257(16) Uani 1 1 d . U . . .
F4 F 0.230(5) 0.2093(14) 0.6371(19) 0.206(16) Uani 1 1 d . U . . .
C37 C 1.488(7) 0.8565(18) 0.268(4) 0.20(2) Uani 1 1 d D U . . .
O3 O 1.379(6) 0.8987(17) 0.262(2) 0.21(2) Uani 1 1 d D U . . .
O4 O 1.678(7) 0.8529(18) 0.279(2) 0.22(3) Uani 1 1 d D U . . .

loop_
_atom_site_aniso_label
_atom_site_aniso_U_11
_atom_site_aniso_U_22
_atom_site_aniso_U_33
_atom_site_aniso_U_23
_atom_site_aniso_U_13
_atom_site_aniso_U_12
Zn1 0.162(7) 0.154(8) 0.292(18) 0.022(7) 0.005(9) -0.002(6)
S2 0.165(16) 0.163(16) 0.28(4) -0.014(13) 0.026(18) 0.006(11)
C18 0.20(3) 0.17(2) 0.33(8) -0.02(2) 0.06(5) 0.002(17)
C17 0.18(3) 0.16(2) 0.32(9) -0.02(2) 0.04(5) 0.000(17)
C16 0.15(3) 0.152(18) 0.24(4) -0.010(16) 0.00(3) 0.005(15)
C19 0.19(3) 0.16(2) 0.33(8) -0.01(2) 0.05(5) 0.004(17)
S1 0.146(12) 0.152(17) 0.28(3) 0.027(15) 0.006(14) 0.003(12)
C9 0.15(2) 0.06(3) 0.26(3) -0.016(18) -0.004(17) -0.030(18)
C8 0.15(2) 0.09(3) 0.27(3) 0.005(18) 0.001(17) -0.02(2)
C7 0.137(19) 0.11(4) 0.27(3) 0.00(2) -0.003(18) -0.021(19)
C6 0.149(19) 0.15(5) 0.28(3) 0.02(2) 0.001(18) 0.00(2)
O1 0.17(3) 0.16(2) 0.30(4) 0.038(19) -0.04(2) 0.002(18)
N2 0.16(3) 0.14(3) 0.25(8) -0.01(4) 0.02(4) 0.01(2)
C23 0.15(3) 0.15(3) 0.28(8) -0.02(4) 0.02(4) 0.01(3)
C22 0.13(3) 0.13(3) 0.19(6) -0.01(2) -0.02(3) 0.02(2)
C21 0.12(3) 0.14(3) 0.20(6) 0.00(2) -0.03(3) 0.010(18)
C25 0.17(3) 0.14(3) 0.21(7) 0.00(3) 0.00(4) 0.01(2)
C24 0.19(5) 0.16(3) 0.31(10) -0.02(3) 0.05(6) 0.00(2)
C26 0.13(3) 0.14(2) 0.28(4) 0.02(2) -0.01(2) 0.025(18)
C32 0.15(3) 0.15(3) 0.27(5) 0.03(3) -0.01(3) 0.003(19)
C31 0.15(2) 0.15(3) 0.25(6) 0.03(2) -0.02(3) -0.002(19)
C30 0.16(2) 0.14(2) 0.24(6) 0.02(2) -0.02(3) -0.002(18)
C29 0.16(2) 0.14(2) 0.24(5) 0.00(2) -0.02(3) 0.008(18)
C28 0.17(3) 0.15(3) 0.29(5) 0.03(3) -0.04(3) 0.00(2)
C27 0.15(3) 0.14(2) 0.28(5) 0.02(2) -0.02(3) 0.016(18)
C1 0.13(2) 0.08(4) 0.27(3) 0.00(2) -0.01(2) -0.02(2)
N1 0.15(2) 0.17(4) 0.30(3) 0.03(2) 0.00(2) 0.01(2)
C5 0.13(2) 0.12(4) 0.27(3) 0.02(3) -0.01(2) -0.01(2)
C4 0.13(2) 0.13(5) 0.27(3) 0.02(3) -0.01(2) -0.01(2)
C3 0.13(2) 0.12(4) 0.27(3) 0.01(2) -0.01(2) -0.01(2)
C2 0.14(2) 0.13(4) 0.28(3) 0.01(3) -0.01(2) -0.01(2)
C39 0.14(2) 0.13(3) 0.19(6) 0.00(2) -0.01(3) 0.004(17)
C38 0.16(2) 0.14(3) 0.21(6) 0.00(3) -0.01(3) -0.005(17)
C36 0.16(2) 0.13(2) 0.20(6) -0.01(2) -0.02(3) -0.003(17)
C35 0.17(2) 0.14(2) 0.22(6) 0.01(2) -0.02(3) -0.007(17)
C34 0.17(2) 0.15(2) 0.24(6) 0.02(3) -0.03(3) -0.001(17)
C33 0.14(2) 0.14(2) 0.19(6) 0.01(2) -0.01(3) 0.003(16)
O2 0.16(3) 0.14(3) 0.28(5) 0.02(3) -0.02(3) 0.03(2)
C11 0.16(3) 0.133(19) 0.27(2) 0.010(13) 0.011(17) -0.004(17)
C15 0.17(3) 0.154(18) 0.27(3) 0.000(14) 0.010(19) -0.001(17)
C14 0.24(3) 0.17(2) 0.28(3) 0.005(15) 0.000(18) 0.023(17)
C13 0.23(2) 0.17(2) 0.28(3) 0.015(14) -0.002(17) 0.019(16)
C12 0.21(2) 0.15(2) 0.27(3) 0.013(14) 0.008(17) 0.013(15)
F2 0.19(2) 0.14(2) 0.28(4) 0.030(17) -0.01(2) 0.011(17)
F1 0.20(2) 0.13(2) 0.27(3) -0.007(19) 0.01(2) -0.002(17)
F3 0.22(2) 0.20(3) 0.28(4) 0.03(2) 0.003(19) 0.018(17)
F6 0.28(3) 0.17(3) 0.29(3) 0.00(2) 0.02(2) 0.01(2)
C20 0.15(3) 0.15(4) 0.24(6) -0.02(3) -0.01(4) 0.01(2)
C10 0.17(3) 0.24(7) 0.29(4) 0.02(4) 0.01(3) -0.03(3)
F5 0.28(3) 0.20(3) 0.29(3) 0.01(2) -0.02(2) 0.00(2)
F4 0.23(3) 0.15(2) 0.23(4) 0.001(18) 0.02(3) 0.026(17)
C37 0.18(2) 0.15(3) 0.26(7) 0.00(2) -0.01(3) -0.020(19)
O3 0.18(3) 0.13(3) 0.32(7) 0.01(3) -0.02(3) -0.03(2)
O4 0.19(2) 0.19(3) 0.29(8) -0.03(3) -0.02(3) -0.01(2)

loop_
_atom_type_symbol
_atom_type_description
_atom_type_scat_dispersion_real
_atom_type_scat_dispersion_imag
_atom_type_scat_source
C C 0.0033 0.0016 'International Tables Vol C Tables 4.2.6.8 and 6.1.1.4'
H H 0.0000 0.0000 'International Tables Vol C Tables 4.2.6.8 and 6.1.1.4'
F F 0.0171 0.0103 'International Tables Vol C Tables 4.2.6.8 and 6.1.1.4'
N N 0.0061 0.0033 'International Tables Vol C Tables 4.2.6.8 and 6.1.1.4'
O O 0.0106 0.0060 'International Tables Vol C Tables 4.2.6.8 and 6.1.1.4'
S S 0.1246 0.1234 'International Tables Vol C Tables 4.2.6.8 and 6.1.1.4'
Zn Zn 0.2839 1.4301 'International Tables Vol C Tables 4.2.6.8 and 6.1.1.4'

loop_
_geom_angle_atom_site_label_1
_geom_angle_atom_site_label_2
_geom_angle_atom_site_label_3
_geom_angle
_geom_angle_site_symmetry_1
_geom_angle_site_symmetry_3
_geom_angle_publ_flag
O1 Zn1 N1 117(2) . . ?
O1 Zn1 C37 136(2) . 4_745 ?
O1 Zn1 O3 106.1(19) . 4_745 ?
N2 Zn1 O1 97(2) 2_464 . ?
N2 Zn1 N1 104(2) 2_464 . ?
N2 Zn1 C37 113(2) 2_464 4_745 ?
N2 Zn1 O3 131(3) 2_464 4_745 ?
N1 Zn1 C37 88(3) . 4_745 ?
O3 Zn1 N1 103(2) 4_745 . ?
O3 Zn1 C37 29.6(11) 4_745 4_745 ?
C18 S2 C16 72.0 . . ?
C18 S2 C19 108.0 . . ?
C19 S2 C16 36.0 . . ?
S2 C18 C21 135(3) . . ?
C17 C18 S2 108.0 . . ?
C17 C18 C21 115(3) . . ?
C16 C17 C18 108.0 . . ?
C17 C16 S2 72.0 . . ?
C17 C16 C19 108.0 . . ?
C17 C16 C15 117(4) . . ?
C19 C16 S2 36.0 . . ?
C19 C16 C15 135(4) . . ?
C15 C16 S2 170(4) . . ?
S2 C19 C20 145(4) . . ?
C16 C19 S2 108.0 . . ?
C16 C19 C20 106(3) . . ?
C9 S1 C8 36.0 . . ?
C9 S1 C6 108.0 . . ?
C6 S1 C8 72.0 . . ?
S1 C9 C10 127.2(14) . . ?
C8 C9 S1 108.0 . . ?
C8 C9 C10 124.8(14) . . ?
C9 C8 S1 36.0 . . ?
C9 C8 C7 108.0 . . ?
C9 C8 C11 126(3) . . ?
C7 C8 S1 72.0 . . ?
C7 C8 C11 126(3) . . ?
C11 C8 S1 161(3) . . ?
C8 C7 C6 108.0 . . ?
S1 C6 C7 108.0 . . ?
S1 C6 C3 149(3) . . ?
C7 C6 C3 103(3) . . ?
C26 O1 Zn1 116(4) . . ?
C23 N2 Zn1 117(3) . 2_465 ?
C23 N2 C24 120.0 . . ?
C24 N2 Zn1 123(3) . 2_465 ?
N2 C23 C22 120.00(6) . . ?
C23 C22 C21 120.0 . . ?
C22 C21 C18 128(4) . . ?
C25 C21 C18 111(4) . . ?
C25 C21 C22 120.0 . . ?
C24 C25 C21 120.00(6) . . ?
C25 C24 N2 120.0 . . ?
O1 C26 C27 99(6) . . ?
O2 C26 O1 125(7) . . ?
O2 C26 C27 127(8) . . ?
C31 C32 C27 120.0 . . ?
C30 C31 C32 120.0 . . ?
C31 C30 C29 120.00(6) . . ?
C31 C30 C33 122(4) . . ?
C29 C30 C33 118(4) . . ?
C30 C29 C28 120.0 . . ?
C27 C28 C29 120.0 . . ?
C32 C27 C26 110(5) . . ?
C28 C27 C26 130(5) . . ?
C28 C27 C32 120.0 . . ?
N1 C1 C2 120.0 . . ?
C1 N1 Zn1 119(3) . . ?
C5 N1 Zn1 121(3) . . ?
C5 N1 C1 120.0 . . ?
C4 C5 N1 120.0 . . ?
C5 C4 C3 120.0 . . ?
C4 C3 C6 102(4) . . ?
C2 C3 C6 138(4) . . ?
C2 C3 C4 120.0 . . ?
C3 C2 C1 120.0 . . ?
C38 C39 C33 120.0 . . ?
C36 C38 C39 120.00(6) . . ?
C38 C36 C37 126(4) . . ?
C35 C36 C38 120.0 . . ?
C35 C36 C37 113(4) . . ?
C34 C35 C36 120.0 . . ?
C35 C34 C33 120.0 . . ?
C39 C33 C30 116(4) . . ?
C34 C33 C30 124(4) . . ?
C34 C33 C39 120.00(6) . . ?
C15 C11 C8 124.0(18) . . ?
C15 C11 C12 108.0 . . ?
C12 C11 C8 127.5(18) . . ?
C11 C15 C16 127(3) . . ?
C11 C15 C14 108.0 . . ?
C14 C15 C16 124(3) . . ?
C15 C14 F6 125(4) . . ?
C15 C14 F5 137(4) . . ?
C13 C14 C15 108.0 . . ?
C13 C14 F6 96(3) . . ?
C13 C14 F5 107(4) . . ?
F5 C14 F6 75(3) . . ?
C14 C13 C12 108.0 . . ?
C14 C13 F3 112(4) . . ?
C14 C13 F4 128(4) . . ?
C12 C13 F3 101(4) . . ?
C12 C13 F4 113(4) . . ?
F3 C13 F4 90(3) . . ?
C11 C12 C13 108.0 . . ?
C11 C12 F2 111(3) . . ?
C13 C12 F2 105(4) . . ?
F1 C12 C11 115(3) . . ?
F1 C12 C13 123(4) . . ?
F1 C12 F2 94(3) . . ?
C36 C37 Zn1 162(4) . 4_755 ?
O3 C37 Zn1 50(2) . 4_755 ?
O3 C37 C36 115(4) . . ?
O3 C37 O4 129(5) . . ?
O4 C37 Zn1 83(3) . 4_755 ?
O4 C37 C36 114(4) . . ?
C37 O3 Zn1 101(3) . 4_755 ?

loop_
_geom_bond_atom_site_label_1
_geom_bond_atom_site_label_2
_geom_bond_distance
_geom_bond_site_symmetry_2
_geom_bond_publ_flag
Zn1 O1 1.99(4) . ?
Zn1 N2 1.98(3) 2_464 ?
Zn1 N1 2.08(3) . ?
Zn1 C37 2.59(4) 4_745 ?
Zn1 O3 2.01(4) 4_745 ?
S2 C18 1.4200 . ?
S2 C16 2.2976 . ?
S2 C19 1.4200 . ?
C18 C17 1.4200 . ?
C18 C21 1.52(2) . ?
C17 C16 1.4200 . ?
C16 C19 1.4200 . ?
C16 C15 1.50(2) . ?
C19 C20 1.50(3) . ?
S1 C9 1.4200 . ?
S1 C8 2.2976 . ?
S1 C6 1.4200 . ?
C9 C8 1.4200 . ?
C9 C10 1.49(3) . ?
C8 C7 1.4200 . ?
C8 C11 1.53(2) . ?
C7 C6 1.4200 . ?
C6 C3 1.48(2) . ?
O1 C26 1.36(11) . ?
N2 Zn1 1.98(3) 2_465 ?
N2 C23 1.3900 . ?
N2 C24 1.3900(11) . ?
C23 C22 1.3900 . ?
C22 C21 1.3900 . ?
C21 C25 1.3900 . ?
C25 C24 1.3900 . ?
C26 C27 1.50(3) . ?
C26 O2 1.28(7) . ?
C32 C31 1.3900 . ?
C32 C27 1.3900 . ?
C31 C30 1.3900 . ?
C30 C29 1.3900 . ?
C30 C33 1.51(2) . ?
C29 C28 1.3900 . ?
C28 C27 1.3900 . ?
C1 N1 1.3900 . ?
C1 C2 1.3900 . ?
N1 C5 1.3900 . ?
C5 C4 1.3900 . ?
C4 C3 1.3900 . ?
C3 C2 1.3900 . ?
C39 C38 1.3900 . ?
C39 C33 1.3900 . ?
C38 C36 1.3900 . ?
C36 C35 1.3900 . ?
C36 C37 1.52(3) . ?
C35 C34 1.3900 . ?
C34 C33 1.3900 . ?
C11 C15 1.4200 . ?
C11 C12 1.4200 . ?
C15 C14 1.4200 . ?
C14 C13 1.4200 . ?
C14 F6 1.61(6) . ?
C14 F5 1.51(6) . ?
C13 C12 1.4200 . ?
C13 F3 1.47(5) . ?
C13 F4 1.48(5) . ?
C12 F2 1.46(5) . ?
C12 F1 1.36(5) . ?
C37 Zn1 2.59(4) 4_755 ?
C37 O3 1.30(4) . ?
C37 O4 1.31(4) . ?
O3 Zn1 2.01(4) 4_755 ?

loop_
_smtbx_masks_void_nr
_smtbx_masks_void_average_x
_smtbx_masks_void_average_y
_smtbx_masks_void_average_z
_smtbx_masks_void_volume
_smtbx_masks_void_count_electrons
_smtbx_masks_void_content
1 -0.215 0.250 0.000 887.0 40.2 ?
2 -0.122 -0.250 0.500 887.0 39.4 ?
3 0.212 0.296 0.315 13.1 1.5 ?
4 -0.212 0.796 0.185 13.1 1.6 ?
5 0.288 0.704 0.815 13.1 1.4 ?
6 0.712 0.204 0.685 13.1 1.6 ?
